data_4061178
loop_
_publ_author_name
'Wyman, Ian W.'
'Burchell, Tara J.'
'Robertson, Kathy N.'
'Cameron, T. Stanley'
'Aquino, Manuel A. S.'

_publ_section_title
;
 Structure and Electrochemistry of Heterobimetallic
 Ferrocenecarboxylatoruthenium(II) Complexes
;
_journal_coden_ASTM ORGND7
_journal_issue 22
_journal_name_full Organometallics
_journal_page_first 5353
_journal_page_last 5364
_journal_paper_doi 10.1021/om049635n
_journal_volume 23
_journal_year 2004
_chemical_formula_sum 'C27 H27.5 F3 O2 P2.5 Ru0.5'
_chemical_formula_weight 568.98
_space_group_IT_number 15
_symmetry_cell_setting monoclinic
_symmetry_space_group_name_Hall '-C 2yc'
_symmetry_space_group_name_H-M 'C 1 2/c 1'
_cell_angle_alpha 90
_cell_angle_beta 98.22(1)
_cell_angle_gamma 90
_cell_formula_units_Z 8
_cell_length_a 13.632(2)
_cell_length_b 19.576(1)
_cell_length_c 20.295(4)
_cell_measurement_temperature 296
_cell_volume 5360(1)
_diffrn_ambient_temperature 296
_exptl_crystal_density_diffrn 1.410
_cod_original_sg_symbol_H-M 'C 2/c'
_cod_original_formula_sum 'C27 H27.50 F3 O2 P2.50 Ru0.50 '
_cod_database_code 4061178

loop_
_symmetry_equiv_pos_as_xyz
'  +x,  +y,  +z'
'  -x,  +y,1/2-z'
'  -x,  -y,  -z'
'  +x,  -y,1/2+z'
'1/2+x,1/2+y,  +z'
1/2-x,1/2+y,1/2-z
'1/2-x,1/2-y,  -z'
1/2+x,1/2-y,1/2+z

loop_
_atom_site_label
_atom_site_fract_x
_atom_site_fract_y
_atom_site_fract_z
_atom_site_U_iso_or_equiv
_atom_site_occupancy
_atom_site_refinement_flags
_atom_site_adp_type
_atom_site_calc_flag
_atom_site_calc_attached_atom
Ru(1) 0.5000 0.00616(4) 0.2500 0.0445(2) 1.000 S Uani d ?
P(1) 0.4293(1) 0.08915(8) 0.30903(9) 0.0525(5) 1.000 . Uani d ?
P(2) 0.6121(1) -0.0028(1) 0.35125(7) 0.0523(5) 1.000 . Uani d ?
P(3) 0.7500 0.2500 0.5000 0.085(1) 1.000 S Uani d ?
F(1) 0.7177(6) 0.1833(3) 0.5251(5) 0.243(4) 1.000 . Uani d ?
F(2) 0.8312(5) 0.2564(5) 0.5588(3) 0.224(4) 1.000 . Uani d ?
F(3) 0.8253(4) 0.2159(3) 0.4609(3) 0.177(3) 1.000 . Uani d ?
O(1) 0.4355(3) -0.0917(2) 0.2751(2) 0.052(1) 1.000 . Uani d ?
O(2) 0.013(1) 0.1443(9) 0.5614(8) 0.44(1) 1.000 . Uani d ?
C(1) 0.3762(5) 0.1710(3) 0.2765(4) 0.064(2) 1.000 . Uani d ?
C(2) 0.4191(6) 0.2329(3) 0.2973(4) 0.086(3) 1.000 . Uani d ?
C(3) 0.3735(8) 0.2932(4) 0.2733(6) 0.108(4) 1.000 . Uani d ?
C(4) 0.2878(9) 0.2923(5) 0.2287(6) 0.118(4) 1.000 . Uani d ?
C(5) 0.2454(7) 0.2315(5) 0.2075(4) 0.100(3) 1.000 . Uani d ?
C(6) 0.2894(6) 0.1705(4) 0.2333(4) 0.082(3) 1.000 . Uani d ?
C(7) 0.3311(4) 0.0606(3) 0.3575(3) 0.054(2) 1.000 . Uani d ?
C(8) 0.3145(4) -0.0082(3) 0.3680(3) 0.065(2) 1.000 . Uani d ?
C(9) 0.2458(5) -0.0286(4) 0.4071(4) 0.076(2) 1.000 . Uani d ?
C(10) 0.1927(5) 0.0185(4) 0.4373(4) 0.086(3) 1.000 . Uani d ?
C(11) 0.2097(6) 0.0867(4) 0.4272(4) 0.096(3) 1.000 . Uani d ?
C(12) 0.2786(6) 0.1080(3) 0.3884(4) 0.081(3) 1.000 . Uani d ?
C(13) 0.6178(5) -0.0885(3) 0.3913(3) 0.057(2) 1.000 . Uani d ?
C(14) 0.5391(5) -0.1109(4) 0.4217(4) 0.073(3) 1.000 . Uani d ?
C(15) 0.5408(7) -0.1758(4) 0.4492(4) 0.089(3) 1.000 . Uani d ?
C(16) 0.6172(8) -0.2180(4) 0.4457(5) 0.107(4) 1.000 . Uani d ?
C(17) 0.6964(7) -0.1956(4) 0.4166(5) 0.100(3) 1.000 . Uani d ?
C(18) 0.6973(6) -0.1309(4) 0.3883(4) 0.082(3) 1.000 . Uani d ?
C(19) 0.7418(4) 0.0160(3) 0.3484(3) 0.056(2) 1.000 . Uani d ?
C(20) 0.7994(5) 0.0582(4) 0.3933(4) 0.071(2) 1.000 . Uani d ?
C(21) 0.8962(6) 0.0719(4) 0.3855(4) 0.091(3) 1.000 . Uani d ?
C(22) 0.9366(5) 0.0451(4) 0.3338(5) 0.094(3) 1.000 . Uani d ?
C(23) 0.8818(5) 0.0028(4) 0.2889(4) 0.080(2) 1.000 . Uani d ?
C(24) 0.7833(4) -0.0123(3) 0.2955(3) 0.063(2) 1.000 . Uani d ?
C(25) 0.5714(4) 0.0537(3) 0.4139(3) 0.063(2) 1.000 . Uani d ?
C(26) 0.5238(5) 0.1164(3) 0.3786(3) 0.059(2) 1.000 . Uani d ?
C(27) 0.5000 -0.1248(5) 0.2500 0.066(3) 1.000 S Uani d ?
C(28) 0.5000 -0.2017(5) 0.2500 0.089(4) 1.000 S Uani d ?
H(1) 0.4790 0.2341 0.3276 0.103 1.000 . Uiso c ?
H(2) 0.4022 0.3358 0.2880 0.130 1.000 . Uiso c ?
H(3) 0.2578 0.3340 0.2126 0.141 1.000 . Uiso c ?
H(4) 0.1870 0.2305 0.1757 0.120 1.000 . Uiso c ?
H(5) 0.2584 0.1281 0.2205 0.099 1.000 . Uiso c ?
H(6) 0.3512 -0.0415 0.3478 0.079 1.000 . Uiso c ?
H(7) 0.2350 -0.0760 0.4133 0.091 1.000 . Uiso c ?
H(8) 0.1452 0.0043 0.4645 0.103 1.000 . Uiso c ?
H(9) 0.1729 0.1198 0.4476 0.115 1.000 . Uiso c ?
H(10) 0.2899 0.1554 0.3828 0.097 1.000 . Uiso c ?
H(11) 0.4839 -0.0818 0.4238 0.088 1.000 . Uiso c ?
H(12) 0.4870 -0.1905 0.4707 0.107 1.000 . Uiso c ?
H(13) 0.6167 -0.2629 0.4632 0.128 1.000 . Uiso c ?
H(14) 0.7516 -0.2250 0.4157 0.120 1.000 . Uiso c ?
H(15) 0.7517 -0.1163 0.3673 0.098 1.000 . Uiso c ?
H(16) 0.7720 0.0777 0.4294 0.086 1.000 . Uiso c ?
H(17) 0.9353 0.1004 0.4168 0.109 1.000 . Uiso c ?
H(18) 1.0031 0.0557 0.3287 0.113 1.000 . Uiso c ?
H(19) 0.9108 -0.0163 0.2532 0.096 1.000 . Uiso c ?
H(20) 0.7450 -0.0414 0.2644 0.076 1.000 . Uiso c ?
H(21) 0.5246 0.0306 0.4364 0.076 1.000 . Uiso c ?
H(22) 0.6268 0.0669 0.4452 0.076 1.000 . Uiso c ?
H(23) 0.5731 0.1429 0.3617 0.070 1.000 . Uiso c ?
H(24) 0.4933 0.1431 0.4091 0.070 1.000 . Uiso c ?
H(25) 0.4988 -0.2179 0.2940 0.107 0.500 S Uiso d ?
H(26) 0.4431 -0.2179 0.2218 0.107 0.500 S Uiso d ?
H(27) 0.5581 -0.2179 0.2342 0.107 0.500 S Uiso d ?
H(28) 0.0101 0.0949 0.5552 0.457 1.000 . Uiso c ?
H(29) 0.0109 0.1602 0.5120 0.457 1.000 . Uiso c ?

loop_
_atom_site_aniso_label
_atom_site_aniso_U_11
_atom_site_aniso_U_22
_atom_site_aniso_U_33
_atom_site_aniso_U_12
_atom_site_aniso_U_13
_atom_site_aniso_U_23
Ru(1) 0.0371(3) 0.0360(4) 0.0613(5) 0.0000 0.0095(3) 0.0000
P(1) 0.047(1) 0.0446(9) 0.067(1) 0.0030(8) 0.0106(9) -0.0038(9)
P(2) 0.0430(8) 0.0488(9) 0.065(1) 0.003(1) 0.0075(8) -0.001(1)
P(3) 0.089(2) 0.064(2) 0.100(2) -0.022(2) 0.013(2) -0.018(2)
F(1) 0.234(8) 0.115(5) 0.40(1) -0.021(6) 0.107(9) 0.093(7)
F(2) 0.138(7) 0.37(1) 0.150(6) -0.031(7) -0.033(5) -0.072(7)
F(3) 0.142(5) 0.194(6) 0.201(7) 0.012(5) 0.048(5) -0.079(5)
O(1) 0.045(2) 0.038(2) 0.076(3) -0.006(2) 0.015(2) 0.003(2)
O(2) 0.24(1) 0.56(3) 0.50(2) 0.06(2) -0.05(2) -0.20(2)
C(1) 0.064(4) 0.044(4) 0.086(5) 0.020(3) 0.019(4) 0.001(4)
C(2) 0.086(6) 0.044(4) 0.132(7) 0.012(4) 0.028(5) 0.008(4)
C(3) 0.119(8) 0.050(5) 0.16(1) 0.009(5) 0.050(7) 0.001(6)
C(4) 0.16(1) 0.075(6) 0.127(9) 0.052(7) 0.050(8) 0.020(6)
C(5) 0.116(7) 0.100(7) 0.083(6) 0.056(6) 0.006(5) -0.001(5)
C(6) 0.092(6) 0.068(5) 0.086(6) 0.027(4) 0.009(5) -0.002(4)
C(7) 0.045(3) 0.056(4) 0.064(4) 0.008(3) 0.014(3) -0.001(3)
C(8) 0.057(4) 0.054(4) 0.087(5) 0.010(4) 0.016(3) 0.004(4)
C(9) 0.068(5) 0.078(5) 0.086(6) 0.001(4) 0.029(4) 0.017(4)
C(10) 0.063(4) 0.105(7) 0.095(6) 0.009(4) 0.032(4) 0.020(5)
C(11) 0.089(6) 0.086(6) 0.123(7) 0.022(5) 0.052(6) -0.007(6)
C(12) 0.079(5) 0.058(4) 0.113(7) 0.005(4) 0.038(5) -0.004(4)
C(13) 0.058(4) 0.056(4) 0.056(4) 0.001(3) 0.003(3) 0.007(3)
C(14) 0.069(5) 0.072(5) 0.079(5) 0.001(4) 0.015(4) 0.012(4)
C(15) 0.110(7) 0.073(5) 0.085(6) -0.012(5) 0.018(5) 0.021(5)
C(16) 0.132(9) 0.067(6) 0.121(8) 0.002(6) 0.021(7) 0.025(6)
C(17) 0.111(7) 0.054(5) 0.136(8) 0.027(5) 0.023(6) 0.016(5)
C(18) 0.074(5) 0.071(5) 0.101(6) 0.018(4) 0.021(5) 0.013(5)
C(19) 0.048(3) 0.056(4) 0.060(4) 0.004(3) -0.002(3) 0.005(3)
C(20) 0.059(4) 0.077(5) 0.079(5) -0.002(4) 0.012(4) -0.003(4)
C(21) 0.061(5) 0.104(6) 0.106(7) -0.017(4) 0.010(5) -0.018(5)
C(22) 0.037(4) 0.112(7) 0.132(8) -0.013(4) 0.005(5) -0.007(6)
C(23) 0.055(4) 0.091(5) 0.097(5) -0.001(5) 0.023(4) -0.008(6)
C(24) 0.050(3) 0.058(4) 0.081(5) -0.001(3) 0.005(3) -0.010(4)
C(25) 0.045(4) 0.062(4) 0.080(5) 0.000(3) 0.003(3) -0.002(4)
C(26) 0.053(4) 0.056(4) 0.067(5) -0.002(3) 0.010(3) -0.010(4)
C(27) 0.049(6) 0.060(6) 0.088(8) 0.0000 0.007(6) 0.0000
C(28) 0.072(7) 0.048(6) 0.15(1) 0.0000 0.025(7) 0.0000

loop_
_geom_bond_atom_site_label_1
_geom_bond_atom_site_label_2
_geom_bond_distance
_geom_bond_site_symmetry_1
_geom_bond_site_symmetry_2
_geom_bond_publ_flag
Ru(1) P(1) 2.310(2) . . ?
Ru(1) P(1) 2.310(2) . . ?
Ru(1) P(2) 2.385(2) . . ?
Ru(1) P(2) 2.385(2) . . ?
Ru(1) O(1) 2.198(4) . . ?
Ru(1) O(1) 2.198(4) . . ?
P(1) C(1) 1.841(8) . . ?
P(1) C(7) 1.857(7) . . ?
P(1) C(26) 1.848(8) . . ?
P(2) C(13) 1.861(8) . . ?
P(2) C(19) 1.815(7) . . ?
P(2) C(25) 1.829(8) . . ?
P(3) F(1) 1.491(7) . . ?
P(3) F(1) 1.491(7) . . ?
P(3) F(2) 1.512(7) . . ?
P(3) F(2) 1.512(7) . . ?
P(3) F(3) 1.537(7) . . ?
P(3) F(3) 1.537(7) . . ?
O(1) C(27) 1.256(7) . . ?
O(2) H(28) 0.97 . . no
O(2) H(29) 1.05 . . no
C(1) C(2) 1.39(1) . . ?
C(1) C(6) 1.37(1) . . ?
C(2) C(3) 1.39(1) . . ?
C(2) H(1) 0.95 . . no
C(3) C(4) 1.37(2) . . ?
C(3) H(2) 0.95 . . no
C(4) C(5) 1.37(2) . . ?
C(4) H(3) 0.95 . . no
C(5) C(6) 1.40(1) . . ?
C(5) H(4) 0.95 . . no
C(6) H(5) 0.95 . . no
C(7) C(8) 1.39(1) . . ?
C(7) C(12) 1.38(1) . . ?
C(8) C(9) 1.37(1) . . ?
C(8) H(6) 0.95 . . no
C(9) C(10) 1.37(1) . . ?
C(9) H(7) 0.95 . . no
C(10) C(11) 1.38(1) . . ?
C(10) H(8) 0.95 . . no
C(11) C(12) 1.37(1) . . ?
C(11) H(9) 0.95 . . no
C(12) H(10) 0.95 . . no
C(13) C(14) 1.38(1) . . ?
C(13) C(18) 1.37(1) . . ?
C(14) C(15) 1.39(1) . . ?
C(14) H(11) 0.95 . . no
C(15) C(16) 1.34(1) . . ?
C(15) H(12) 0.95 . . no
C(16) C(17) 1.37(1) . . ?
C(16) H(13) 0.95 . . no
C(17) C(18) 1.39(1) . . ?
C(17) H(14) 0.95 . . no
C(18) H(15) 0.95 . . no
C(19) C(20) 1.39(1) . . ?
C(19) C(24) 1.40(1) . . ?
C(20) C(21) 1.38(1) . . ?
C(20) H(16) 0.95 . . no
C(21) C(22) 1.36(1) . . ?
C(21) H(17) 0.95 . . no
C(22) C(23) 1.37(1) . . ?
C(22) H(18) 0.95 . . no
C(23) C(24) 1.40(1) . . ?
C(23) H(19) 0.95 . . no
C(24) H(20) 0.95 . . no
C(25) C(26) 1.52(1) . . ?
C(25) H(21) 0.95 . . no
C(25) H(22) 0.95 . . no
C(26) H(23) 0.95 . . no
C(26) H(24) 0.95 . . no
C(27) C(28) 1.51(2) . . ?
C(28) H(25) 0.95 . . no
C(28) H(25) 0.95 . . no
C(28) H(26) 0.95 . . no
C(28) H(26) 0.95 . . no
C(28) H(27) 0.95 . . no
C(28) H(27) 0.95 . . no
